data_3000090
loop_
_publ_author_name
'Matthew Rowles'
'Wang, Cheng Cheng'
'Chen, Kongfa'
'Li, Na'
'He, Shuai'
'Jiang, San-Ping'

_publ_section_title
;
 Structure and thermal expansion behaviour of samarium cobalt oxide
;
_journal_name_full 'To be published in Acta Cryst. Section B'
_chemical_formula_sum 'Co O3 Sm'
_chemical_name_mineral 'Samarium Cobalt Oxide'
_symmetry_space_group_name_Hall '-P 2ac 2n'
_symmetry_space_group_name_H-M 'P n m a'
_cell_angle_alpha 90
_cell_angle_beta 90
_cell_angle_gamma 90
_cell_length_a 5.406215(15)
_cell_length_b 7.556727(14)
_cell_length_c 5.326876(11)
_cell_measurement_temperature 608
_cell_volume 217.6204(9)
_diffrn_ambient_temperature 608
_diffrn_radiation_type synchrotron
_diffrn_radiation_wavelength 0.7993281
_refine_ls_goodness_of_fit_all 1.78
_cod_database_code 3000090
_cod_hold_until_date 2017-04-07

loop_
_atom_site_label
_atom_site_fract_x
_atom_site_fract_y
_atom_site_fract_z
? ? ? ?
